data_7037829
loop_
_publ_author_name
'Rosell\'o-Merino, Marta'
'Mansell, Stephen M.'

_publ_section_title
;
 Synthesis and reactivity of fluorenyl-tethered N-heterocyclic
 stannylenes.
;
_journal_issue 14
_journal_name_full 'Dalton transactions (Cambridge, England : 2003)'
_journal_page_first 6282
_journal_page_last 6293
_journal_paper_doi 10.1039/c5dt04060d
_journal_volume 45
_journal_year 2016
_chemical_formula_moiety 'C29 H35 Li N2, 2.5(C6 D6)'
_chemical_formula_sum 'C44 H35 D15 Li N2'
_chemical_formula_weight 628.89
_space_group_crystal_system monoclinic
_space_group_IT_number 14
_space_group_name_Hall '-P 2yn'
_space_group_name_H-M_alt 'P 1 21/n 1'
_symmetry_space_group_name_Hall '-P 2yn'
_symmetry_space_group_name_H-M 'P 1 21/n 1'
_atom_sites_solution_hydrogens mixed
_atom_sites_solution_primary direct
_audit_creation_date 2015-05-12
_audit_creation_method
;
Olex2 1.2
(compiled 2015.01.26 svn.r3150 for OlexSys, GUI svn.r4998)
;
_audit_update_record
;
2015-09-14 deposited with the CCDC.
2015-12-21 downloaded from the CCDC.
;
_cell_angle_alpha 90
_cell_angle_beta 97.086(7)
_cell_angle_gamma 90
_cell_formula_units_Z 4
_cell_length_a 11.8817(17)
_cell_length_b 13.807(2)
_cell_length_c 23.091(3)
_cell_measurement_reflns_used 9944
_cell_measurement_temperature 100(2)
_cell_measurement_theta_max 26.79
_cell_measurement_theta_min 2.31
_cell_volume 3759.2(9)
_computing_cell_refinement 'SAINT v7.68A (Bruker, 2009)'
_computing_data_reduction 'SAINT v7.68A (Bruker, 2009)'
_computing_molecular_graphics 'Olex2 (Dolomanov et al., 2009)'
_computing_publication_material 'Olex2 (Dolomanov et al., 2009)'
_computing_structure_refinement 'XL (Sheldrick, 2008)'
_computing_structure_solution 'XS (Sheldrick, 2008)'
_diffrn_ambient_temperature 100.15
_diffrn_measured_fraction_theta_full 0.999
_diffrn_measured_fraction_theta_max 0.995
_diffrn_measurement_device_type 'Bruker APEX-II CCD'
_diffrn_measurement_method '\f and \w scans'
_diffrn_radiation_monochromator graphite
_diffrn_radiation_type MoK\a
_diffrn_radiation_wavelength 0.71073
_diffrn_reflns_av_R_equivalents 0.0456
_diffrn_reflns_av_unetI/netI 0.0372
_diffrn_reflns_Laue_measured_fraction_full 0.999
_diffrn_reflns_Laue_measured_fraction_max 0.995
_diffrn_reflns_limit_h_max 15
_diffrn_reflns_limit_h_min -15
_diffrn_reflns_limit_k_max 17
_diffrn_reflns_limit_k_min -15
_diffrn_reflns_limit_l_max 29
_diffrn_reflns_limit_l_min -28
_diffrn_reflns_number 52995
_diffrn_reflns_point_group_measured_fraction_full 0.999
_diffrn_reflns_point_group_measured_fraction_max 0.995
_diffrn_reflns_theta_full 26.000
_diffrn_reflns_theta_max 27.224
_diffrn_reflns_theta_min 2.271
_diffrn_standards_number 0
_exptl_absorpt_coefficient_mu 0.062
_exptl_absorpt_correction_T_max 0.7456
_exptl_absorpt_correction_T_min 0.6598
_exptl_absorpt_correction_type multi-scan
_exptl_absorpt_process_details
;
SADABS-2008/1 (Bruker,2008) was used for absorption correction.
wR2(int) was 0.0631 before and 0.0530 after correction.
The Ratio of minimum to maximum transmission is 0.8849.
The \l/2 correction factor is 0.0015.
;
_exptl_crystal_colour orange
_exptl_crystal_colour_primary orange
_exptl_crystal_density_diffrn 1.111
_exptl_crystal_description cut
_exptl_crystal_F_000 1324
_exptl_crystal_size_max 0.7
_exptl_crystal_size_mid 0.3
_exptl_crystal_size_min 0.2
_refine_diff_density_max 0.274
_refine_diff_density_min -0.200
_refine_diff_density_rms 0.036
_refine_ls_extinction_method none
_refine_ls_goodness_of_fit_ref 1.011
_refine_ls_hydrogen_treatment mixed
_refine_ls_matrix_type full
_refine_ls_number_parameters 436
_refine_ls_number_reflns 8369
_refine_ls_number_restraints 0
_refine_ls_restrained_S_all 1.011
_refine_ls_R_factor_all 0.0683
_refine_ls_R_factor_gt 0.0422
_refine_ls_shift/su_max 0.001
_refine_ls_shift/su_mean 0.000
_refine_ls_structure_factor_coef Fsqd
_refine_ls_weighting_details 'w=1/[\s^2^(Fo^2^)+(0.0471P)^2^+0.8780P] where P=(Fo^2^+2Fc^2^)/3'
_refine_ls_weighting_scheme calc
_refine_ls_wR_factor_gt 0.0956
_refine_ls_wR_factor_ref 0.1074
_reflns_Friedel_coverage 0.000
_reflns_number_gt 6069
_reflns_number_total 8369
_reflns_threshold_expression 'I > 2\s(I)'
_cod_data_source_file c5dt04060d2.cif
_cod_data_source_block 2
_cod_depositor_comments 'Adding full bibliography for 7037826--7037834.cif.'
_cod_database_code 7037829
_shelxl_version_number 2014/6
_shelx_space_group_comment
;
The symmetry employed for this shelxl refinement is uniquely defined
by the following loop, which should always be used as a source of
symmetry information in preference to the above space-group names.
They are only intended as comments.
;
_shelx_estimated_absorpt_t_max 0.988
_shelx_estimated_absorpt_t_min 0.958
_olex2_refinement_description
;
1. Fixed Uiso
 At 1.2 times of:
  All C(H) groups, All C(H,H) groups
 At 1.5 times of:
  All C(H,H,H) groups
2.a Ternary CH refined with riding coordinates:
 C24(H24), C27(H27)
2.b Secondary CH2 refined with riding coordinates:
 C14(H14A,H14B), C15(H15A,H15B), C16(H16A,H16B), C17(H17A,H17B)
2.c Aromatic/amide H refined with riding coordinates:
 C3(H3), C4(H4), C5(H5), C6(H6), C9(H9), C10(H10), C11(H11), C12(H12),
 C20(H20), C21(H21), C22(H22), C30(D30), C31(D31), C32(D32), C33(D33), C34(D34),
  C35(D35), C36(D36), C37(D37), C38(D38), C39(D39), C40(D40), C41(D41),
 C42(D42), C43(D43), C44(D44)
2.d Idealised Me refined as rotating group:
 C25(H25A,H25B,H25C), C26(H26A,H26B,H26C), C28(H28A,H28B,H28C), C29(H29A,H29B,
 H29C)
;
_olex2_submission_special_instructions 'No special instructions were received'

loop_
_space_group_symop_operation_xyz
'x, y, z'
'-x+1/2, y+1/2, -z+1/2'
'-x, -y, -z'
'x-1/2, -y-1/2, z-1/2'

loop_
_atom_site_label
_atom_site_type_symbol
_atom_site_fract_x
_atom_site_fract_y
_atom_site_fract_z
_atom_site_U_iso_or_equiv
_atom_site_adp_type
_atom_site_occupancy
_atom_site_site_symmetry_order
_atom_site_calc_flag
_atom_site_refinement_flags_posn
Li1 Li 0.23551(18) 0.17731(15) 0.19461(9) 0.0243(5) Uani 1 1 d .
N1 N 0.31937(9) 0.09871(7) 0.26343(5) 0.0207(2) Uani 1 1 d .
N2 N 0.08102(8) 0.11289(7) 0.21001(4) 0.0173(2) Uani 1 1 d .
C1 C 0.32174(10) 0.30389(8) 0.24657(6) 0.0214(3) Uani 1 1 d .
C2 C 0.36013(10) 0.31362(8) 0.19026(6) 0.0224(3) Uani 1 1 d .
C3 C 0.46898(11) 0.29660(9) 0.17088(6) 0.0287(3) Uani 1 1 d .
H3 H 0.5305 0.2737 0.1976 0.034 Uiso 1 1 calc R
C4 C 0.48381(12) 0.31372(10) 0.11313(7) 0.0336(3) Uani 1 1 d .
H4 H 0.5560 0.3027 0.1007 0.040 Uiso 1 1 calc R
C5 C 0.39294(12) 0.34758(10) 0.07193(6) 0.0332(3) Uani 1 1 d .
H5 H 0.4052 0.3584 0.0326 0.040 Uiso 1 1 calc R
C6 C 0.28647(12) 0.36493(9) 0.08901(6) 0.0271(3) Uani 1 1 d .
H6 H 0.2264 0.3878 0.0615 0.033 Uiso 1 1 calc R
C7 C 0.26804(11) 0.34821(8) 0.14786(6) 0.0221(3) Uani 1 1 d .
C8 C 0.16967(10) 0.36036(8) 0.17882(5) 0.0204(3) Uani 1 1 d .
C9 C 0.05683(11) 0.39102(9) 0.16036(6) 0.0245(3) Uani 1 1 d .
H9 H 0.0344 0.4070 0.1206 0.029 Uiso 1 1 calc R
C10 C -0.02079(11) 0.39754(9) 0.20064(6) 0.0282(3) Uani 1 1 d .
H10 H -0.0963 0.4180 0.1883 0.034 Uiso 1 1 calc R
C11 C 0.01286(11) 0.37356(9) 0.26054(6) 0.0269(3) Uani 1 1 d .
H11 H -0.0410 0.3788 0.2876 0.032 Uiso 1 1 calc R
C12 C 0.12276(10) 0.34268(8) 0.28032(6) 0.0225(3) Uani 1 1 d .
H12 H 0.1432 0.3274 0.3204 0.027 Uiso 1 1 calc R
C13 C 0.20489(10) 0.33411(8) 0.23984(5) 0.0201(3) Uani 1 1 d .
C14 C 0.38969(11) 0.26187(9) 0.30080(6) 0.0249(3) Uani 1 1 d .
H14A H 0.3458 0.2694 0.3343 0.030 Uiso 1 1 calc R
H14B H 0.4611 0.2989 0.3096 0.030 Uiso 1 1 calc R
C15 C 0.41847(11) 0.15286(9) 0.29376(6) 0.0245(3) Uani 1 1 d .
H15A H 0.4836 0.1469 0.2710 0.029 Uiso 1 1 calc R
H15B H 0.4408 0.1240 0.3327 0.029 Uiso 1 1 calc R
C16 C 0.22274(10) 0.09047(8) 0.29879(5) 0.0207(3) Uani 1 1 d .
H16A H 0.2042 0.1552 0.3134 0.025 Uiso 1 1 calc R
H16B H 0.2446 0.0480 0.3329 0.025 Uiso 1 1 calc R
C17 C 0.11886(10) 0.04844(8) 0.26153(5) 0.0198(3) Uani 1 1 d .
H17A H 0.1375 -0.0166 0.2474 0.024 Uiso 1 1 calc R
H17B H 0.0561 0.0413 0.2857 0.024 Uiso 1 1 calc R
C18 C -0.00114(10) 0.06282(8) 0.16761(5) 0.0179(2) Uani 1 1 d .
C19 C 0.04117(10) 0.01333(8) 0.12059(5) 0.0193(3) Uani 1 1 d .
C20 C -0.03625(11) -0.03703(9) 0.08037(5) 0.0231(3) Uani 1 1 d .
H20 H -0.0092 -0.0714 0.0492 0.028 Uiso 1 1 calc R
C21 C -0.15257(11) -0.03727(9) 0.08553(6) 0.0263(3) Uani 1 1 d .
H21 H -0.2039 -0.0707 0.0577 0.032 Uiso 1 1 calc R
C22 C -0.19267(11) 0.01156(9) 0.13159(6) 0.0250(3) Uani 1 1 d .
H22 H -0.2717 0.0116 0.1345 0.030 Uiso 1 1 calc R
C23 C -0.11836(10) 0.06102(8) 0.17399(5) 0.0205(3) Uani 1 1 d .
C24 C 0.16754(10) 0.02059(9) 0.11238(5) 0.0211(3) Uani 1 1 d .
H24 H 0.2129 0.0180 0.1518 0.025 Uiso 1 1 calc R
C25 C 0.19037(11) 0.12013(9) 0.08417(6) 0.0256(3) Uani 1 1 d .
H25A H 0.1586 0.1196 0.0429 0.038 Uiso 1 1 calc GR
H25B H 0.2723 0.1315 0.0873 0.038 Uiso 1 1 calc GR
H25C H 0.1546 0.1718 0.1045 0.038 Uiso 1 1 calc GR
C26 C 0.20942(11) -0.06106(9) 0.07483(6) 0.0253(3) Uani 1 1 d .
H26A H 0.1900 -0.1240 0.0905 0.038 Uiso 1 1 calc GR
H26B H 0.2919 -0.0564 0.0756 0.038 Uiso 1 1 calc GR
H26C H 0.1730 -0.0547 0.0346 0.038 Uiso 1 1 calc GR
C27 C -0.16787(11) 0.11116(9) 0.22475(6) 0.0257(3) Uani 1 1 d .
H27 H -0.1030 0.1343 0.2531 0.031 Uiso 1 1 calc R
C28 C -0.23834(16) 0.04040(13) 0.25716(7) 0.0510(5) Uani 1 1 d .
H28A H -0.3050 0.0194 0.2309 0.077 Uiso 1 1 calc GR
H28B H -0.2629 0.0729 0.2912 0.077 Uiso 1 1 calc GR
H28C H -0.1920 -0.0161 0.2700 0.077 Uiso 1 1 calc GR
C29 C -0.23870(14) 0.20021(12) 0.20284(7) 0.0469(4) Uani 1 1 d .
H29A H -0.1916 0.2447 0.1831 0.070 Uiso 1 1 calc GR
H29B H -0.2658 0.2332 0.2360 0.070 Uiso 1 1 calc GR
H29C H -0.3037 0.1794 0.1754 0.070 Uiso 1 1 calc GR
C30 C 0.88152(13) 0.23842(11) 0.03882(6) 0.0357(3) Uani 1 1 d .
D30 D 0.9224 0.1949 0.0655 0.043 Uiso 1 1 calc R
C31 C 0.76326(13) 0.23683(10) 0.03108(6) 0.0327(3) Uani 1 1 d .
D31 D 0.7238 0.1918 0.0523 0.039 Uiso 1 1 calc R
C32 C 0.70266(13) 0.30090(11) -0.00760(6) 0.0355(3) Uani 1 1 d .
D32 D 0.6221 0.2993 -0.0130 0.043 Uiso 1 1 calc R
C33 C 0.76046(15) 0.36707(11) -0.03828(7) 0.0431(4) Uani 1 1 d .
D33 D 0.7193 0.4114 -0.0643 0.052 Uiso 1 1 calc R
C34 C 0.87869(15) 0.36865(12) -0.03112(7) 0.0462(4) Uani 1 1 d .
D34 D 0.9179 0.4138 -0.0524 0.055 Uiso 1 1 calc R
C35 C 0.93980(14) 0.30361(12) 0.00751(7) 0.0414(4) Uani 1 1 d .
D35 D 1.0204 0.3041 0.0123 0.050 Uiso 1 1 calc R
C36 C 0.58310(15) 0.58190(12) 0.09849(7) 0.0425(4) Uani 1 1 d .
D36 D 0.5134 0.5485 0.0992 0.051 Uiso 1 1 calc R
C37 C 0.59343(13) 0.67795(11) 0.11669(6) 0.0381(4) Uani 1 1 d .
D37 D 0.5306 0.7103 0.1297 0.046 Uiso 1 1 calc R
C38 C 0.69618(13) 0.72671(11) 0.11578(7) 0.0394(4) Uani 1 1 d .
D38 D 0.7031 0.7921 0.1285 0.047 Uiso 1 1 calc R
C39 C 0.78889(14) 0.68009(12) 0.09638(7) 0.0431(4) Uani 1 1 d .
D39 D 0.8585 0.7136 0.0956 0.052 Uiso 1 1 calc R
C40 C 0.77847(15) 0.58381(13) 0.07812(7) 0.0480(4) Uani 1 1 d .
D40 D 0.8411 0.5515 0.0649 0.058 Uiso 1 1 calc R
C41 C 0.67556(16) 0.53503(12) 0.07926(7) 0.0485(4) Uani 1 1 d .
D41 D 0.6686 0.4695 0.0668 0.058 Uiso 1 1 calc R
C42 C 0.49945(12) 0.05042(11) 0.05237(8) 0.0430(4) Uani 1 1 d .
D42 D 0.4993 0.0846 0.0881 0.052 Uiso 1 1 calc R
C43 C 0.47162(12) 0.09822(11) -0.00056(8) 0.0422(4) Uani 1 1 d .
D43 D 0.4521 0.1650 -0.0010 0.051 Uiso 1 1 calc R
C44 C 0.47234(12) 0.04819(11) -0.05294(8) 0.0424(4) Uani 1 1 d .
D44 D 0.4537 0.0809 -0.0890 0.051 Uiso 1 1 calc R
H2 H 0.0467(11) 0.1647(10) 0.2239(6) 0.025(4) Uiso 1 1 d .
H1 H 0.3425(12) 0.0373(11) 0.2565(6) 0.027(4) Uiso 1 1 d .

loop_
_atom_site_aniso_label
_atom_site_aniso_U_11
_atom_site_aniso_U_22
_atom_site_aniso_U_33
_atom_site_aniso_U_23
_atom_site_aniso_U_13
_atom_site_aniso_U_12
Li1 0.0241(11) 0.0219(10) 0.0266(12) -0.0004(8) 0.0014(9) -0.0037(8)
N1 0.0206(5) 0.0163(5) 0.0246(6) -0.0030(4) 0.0008(4) 0.0018(4)
N2 0.0190(5) 0.0141(5) 0.0184(5) -0.0014(4) 0.0013(4) 0.0006(4)
C1 0.0212(6) 0.0136(5) 0.0295(7) -0.0033(5) 0.0040(5) -0.0014(5)
C2 0.0229(7) 0.0117(5) 0.0332(7) -0.0038(5) 0.0060(6) -0.0020(5)
C3 0.0242(7) 0.0216(6) 0.0417(8) -0.0023(6) 0.0094(6) 0.0017(5)
C4 0.0294(8) 0.0277(7) 0.0476(9) -0.0015(6) 0.0203(7) 0.0011(6)
C5 0.0425(9) 0.0249(7) 0.0360(8) 0.0012(6) 0.0195(7) -0.0002(6)
C6 0.0342(8) 0.0168(6) 0.0314(7) 0.0008(5) 0.0083(6) -0.0008(5)
C7 0.0252(7) 0.0118(5) 0.0301(7) -0.0028(5) 0.0069(6) -0.0012(5)
C8 0.0232(6) 0.0127(5) 0.0259(7) -0.0025(5) 0.0050(5) -0.0012(5)
C9 0.0268(7) 0.0194(6) 0.0268(7) -0.0003(5) 0.0017(6) 0.0008(5)
C10 0.0192(7) 0.0276(7) 0.0375(8) -0.0010(6) 0.0022(6) 0.0034(5)
C11 0.0240(7) 0.0250(6) 0.0334(8) -0.0032(6) 0.0106(6) 0.0007(5)
C12 0.0247(7) 0.0182(6) 0.0250(7) -0.0032(5) 0.0045(5) -0.0005(5)
C13 0.0219(6) 0.0117(5) 0.0269(7) -0.0036(5) 0.0041(5) -0.0019(4)
C14 0.0221(7) 0.0223(6) 0.0293(7) -0.0063(5) -0.0007(6) -0.0022(5)
C15 0.0216(7) 0.0232(6) 0.0270(7) -0.0015(5) -0.0037(5) 0.0023(5)
C16 0.0261(7) 0.0170(6) 0.0186(6) 0.0002(5) 0.0012(5) 0.0026(5)
C17 0.0238(6) 0.0160(5) 0.0198(6) 0.0013(5) 0.0038(5) -0.0006(5)
C18 0.0192(6) 0.0151(5) 0.0191(6) 0.0019(4) 0.0008(5) -0.0023(4)
C19 0.0216(6) 0.0171(6) 0.0191(6) 0.0012(5) 0.0020(5) -0.0011(5)
C20 0.0268(7) 0.0236(6) 0.0194(6) -0.0028(5) 0.0043(5) -0.0030(5)
C21 0.0275(7) 0.0290(7) 0.0214(7) -0.0019(5) -0.0007(6) -0.0095(5)
C22 0.0177(6) 0.0301(7) 0.0273(7) 0.0002(5) 0.0027(5) -0.0055(5)
C23 0.0209(6) 0.0204(6) 0.0206(6) 0.0014(5) 0.0040(5) -0.0028(5)
C24 0.0208(6) 0.0233(6) 0.0192(6) -0.0023(5) 0.0028(5) -0.0008(5)
C25 0.0266(7) 0.0231(6) 0.0280(7) -0.0032(5) 0.0071(6) -0.0024(5)
C26 0.0273(7) 0.0240(6) 0.0252(7) -0.0009(5) 0.0058(6) 0.0010(5)
C27 0.0181(6) 0.0321(7) 0.0276(7) -0.0069(6) 0.0055(5) -0.0049(5)
C28 0.0599(11) 0.0600(11) 0.0385(9) -0.0168(8) 0.0272(8) -0.0315(9)
C29 0.0396(9) 0.0528(10) 0.0470(10) -0.0149(8) -0.0004(8) 0.0189(8)
C30 0.0401(9) 0.0358(8) 0.0298(8) 0.0004(6) -0.0011(7) 0.0038(6)
C31 0.0403(9) 0.0280(7) 0.0307(8) 0.0002(6) 0.0083(7) 0.0011(6)
C32 0.0374(8) 0.0396(8) 0.0298(8) -0.0032(6) 0.0056(6) 0.0088(7)
C33 0.0605(11) 0.0410(9) 0.0292(8) 0.0086(7) 0.0105(8) 0.0130(8)
C34 0.0633(12) 0.0413(9) 0.0378(9) 0.0030(7) 0.0212(8) -0.0091(8)
C35 0.0389(9) 0.0487(9) 0.0366(9) -0.0082(7) 0.0053(7) -0.0082(7)
C36 0.0493(10) 0.0458(9) 0.0325(8) 0.0025(7) 0.0056(7) -0.0105(8)
C37 0.0387(9) 0.0411(8) 0.0348(8) 0.0064(7) 0.0054(7) 0.0069(7)
C38 0.0472(10) 0.0300(7) 0.0401(9) 0.0070(6) 0.0008(7) 0.0010(7)
C39 0.0396(9) 0.0521(10) 0.0375(9) 0.0136(7) 0.0040(7) -0.0029(7)
C40 0.0536(11) 0.0567(11) 0.0364(9) 0.0073(8) 0.0166(8) 0.0162(8)
C41 0.0749(13) 0.0362(8) 0.0360(9) -0.0032(7) 0.0135(9) -0.0001(8)
C42 0.0237(8) 0.0430(9) 0.0615(11) -0.0141(8) 0.0018(7) -0.0030(7)
C43 0.0214(7) 0.0297(7) 0.0740(12) -0.0052(8) 0.0002(8) -0.0014(6)
C44 0.0218(7) 0.0426(9) 0.0609(11) 0.0023(8) -0.0026(7) -0.0040(6)

loop_
_atom_type_symbol
_atom_type_description
_atom_type_scat_dispersion_real
_atom_type_scat_dispersion_imag
_atom_type_scat_source
C C 0.0033 0.0016 'International Tables Vol C Tables 4.2.6.8 and 6.1.1.4'
D D 0.0000 0.0000 'International Tables Vol C Tables 4.2.6.8 and 6.1.1.4'
H H 0.0000 0.0000 'International Tables Vol C Tables 4.2.6.8 and 6.1.1.4'
Li Li -0.0003 0.0001 'International Tables Vol C Tables 4.2.6.8 and 6.1.1.4'
N N 0.0061 0.0033 'International Tables Vol C Tables 4.2.6.8 and 6.1.1.4'

loop_
_geom_angle_atom_site_label_1
_geom_angle_atom_site_label_2
_geom_angle_atom_site_label_3
_geom_angle
_geom_angle_site_symmetry_1
_geom_angle_site_symmetry_3
N1 Li1 N2 89.77(9) . .
N1 Li1 C1 81.74(8) . .
N1 Li1 C2 101.62(9) . .
N1 Li1 C7 134.36(10) . .
N1 Li1 C8 135.06(10) . .
N1 Li1 C13 102.60(10) . .
N2 Li1 C1 125.18(11) . .
N2 Li1 C2 152.92(11) . .
N2 Li1 C7 128.28(10) . .
N2 Li1 C8 100.17(9) . .
N2 Li1 C13 97.05(9) . .
C1 Li1 C2 35.53(5) . .
C1 Li1 C7 56.90(6) . .
C1 Li1 C8 56.70(6) . .
C1 Li1 C13 35.16(5) . .
C2 Li1 C7 33.10(5) . .
C2 Li1 C8 54.71(6) . .
C2 Li1 C13 56.69(6) . .
C7 Li1 C8 31.82(4) . .
C13 Li1 C7 54.70(6) . .
C13 Li1 C8 33.02(5) . .
Li1 N1 H1 118.6(9) . .
C15 N1 Li1 111.93(9) . .
C15 N1 H1 108.1(9) . .
C16 N1 Li1 97.45(9) . .
C16 N1 C15 113.37(10) . .
C16 N1 H1 107.1(9) . .
Li1 N2 H2 99.6(9) . .
C17 N2 Li1 101.58(9) . .
C17 N2 H2 106.9(9) . .
C18 N2 Li1 127.40(9) . .
C18 N2 C17 110.93(9) . .
C18 N2 H2 108.6(9) . .
C2 C1 Li1 76.62(9) . .
C2 C1 C13 106.55(11) . .
C2 C1 C14 125.89(11) . .
C13 C1 Li1 78.54(9) . .
C13 C1 C14 127.38(11) . .
C14 C1 Li1 107.36(9) . .
C1 C2 Li1 67.85(8) . .
C1 C2 C3 131.62(12) . .
C1 C2 C7 110.07(11) . .
C3 C2 Li1 117.83(9) . .
C3 C2 C7 118.31(12) . .
C7 C2 Li1 82.49(9) . .
C2 C3 H3 120.1 . .
C4 C3 C2 119.79(13) . .
C4 C3 H3 120.1 . .
C3 C4 H4 119.3 . .
C3 C4 C5 121.43(12) . .
C5 C4 H4 119.3 . .
C4 C5 H5 119.8 . .
C6 C5 C4 120.48(13) . .
C6 C5 H5 119.8 . .
C5 C6 H6 120.1 . .
C5 C6 C7 119.70(13) . .
C7 C6 H6 120.1 . .
C2 C7 Li1 64.41(8) . .
C6 C7 Li1 125.65(9) . .
C6 C7 C2 120.30(11) . .
C6 C7 C8 132.81(12) . .
C8 C7 Li1 74.64(8) . .
C8 C7 C2 106.88(11) . .
C7 C8 Li1 73.54(8) . .
C7 C8 C13 107.03(10) . .
C9 C8 Li1 125.14(9) . .
C9 C8 C7 132.34(12) . .
C9 C8 C13 120.63(11) . .
C13 C8 Li1 65.70(7) . .
C8 C9 H9 120.1 . .
C10 C9 C8 119.85(12) . .
C10 C9 H9 120.1 . .
C9 C10 H10 119.9 . .
C9 C10 C11 120.14(12) . .
C11 C10 H10 119.9 . .
C10 C11 H11 119.1 . .
C12 C11 C10 121.72(12) . .
C12 C11 H11 119.1 . .
C11 C12 H12 120.2 . .
C11 C12 C13 119.68(12) . .
C13 C12 H12 120.2 . .
C1 C13 Li1 66.30(8) . .
C1 C13 C8 109.44(10) . .
C8 C13 Li1 81.29(8) . .
C12 C13 Li1 119.90(9) . .
C12 C13 C1 132.60(12) . .
C12 C13 C8 117.96(11) . .
C1 C14 H14A 109.1 . .
C1 C14 H14B 109.1 . .
C1 C14 C15 112.62(10) . .
H14A C14 H14B 107.8 . .
C15 C14 H14A 109.1 . .
C15 C14 H14B 109.1 . .
N1 C15 C14 111.23(10) . .
N1 C15 H15A 109.4 . .
N1 C15 H15B 109.4 . .
C14 C15 H15A 109.4 . .
C14 C15 H15B 109.4 . .
H15A C15 H15B 108.0 . .
N1 C16 H16A 109.6 . .
N1 C16 H16B 109.6 . .
N1 C16 C17 110.06(10) . .
H16A C16 H16B 108.2 . .
C17 C16 H16A 109.6 . .
C17 C16 H16B 109.6 . .
N2 C17 C16 111.17(9) . .
N2 C17 H17A 109.4 . .
N2 C17 H17B 109.4 . .
C16 C17 H17A 109.4 . .
C16 C17 H17B 109.4 . .
H17A C17 H17B 108.0 . .
C19 C18 N2 117.76(10) . .
C23 C18 N2 121.31(10) . .
C23 C18 C19 120.90(11) . .
C18 C19 C24 120.23(10) . .
C20 C19 C18 118.43(11) . .
C20 C19 C24 121.24(11) . .
C19 C20 H20 119.5 . .
C21 C20 C19 121.06(11) . .
C21 C20 H20 119.5 . .
C20 C21 H21 120.1 . .
C22 C21 C20 119.85(12) . .
C22 C21 H21 120.1 . .
C21 C22 H22 119.3 . .
C21 C22 C23 121.37(12) . .
C23 C22 H22 119.3 . .
C18 C23 C27 122.93(11) . .
C22 C23 C18 118.33(11) . .
C22 C23 C27 118.73(11) . .
C19 C24 H24 108.1 . .
C19 C24 C25 109.36(10) . .
C19 C24 C26 114.14(10) . .
C25 C24 H24 108.1 . .
C26 C24 H24 108.1 . .
C26 C24 C25 108.96(10) . .
C24 C25 H25A 109.5 . .
C24 C25 H25B 109.5 . .
C24 C25 H25C 109.5 . .
H25A C25 H25B 109.5 . .
H25A C25 H25C 109.5 . .
H25B C25 H25C 109.5 . .
C24 C26 H26A 109.5 . .
C24 C26 H26B 109.5 . .
C24 C26 H26C 109.5 . .
H26A C26 H26B 109.5 . .
H26A C26 H26C 109.5 . .
H26B C26 H26C 109.5 . .
C23 C27 H27 107.8 . .
C23 C27 C28 111.51(11) . .
C23 C27 C29 110.72(11) . .
C28 C27 H27 107.8 . .
C28 C27 C29 111.00(13) . .
C29 C27 H27 107.8 . .
C27 C28 H28A 109.5 . .
C27 C28 H28B 109.5 . .
C27 C28 H28C 109.5 . .
H28A C28 H28B 109.5 . .
H28A C28 H28C 109.5 . .
H28B C28 H28C 109.5 . .
C27 C29 H29A 109.5 . .
C27 C29 H29B 109.5 . .
C27 C29 H29C 109.5 . .
H29A C29 H29B 109.5 . .
H29A C29 H29C 109.5 . .
H29B C29 H29C 109.5 . .
C31 C30 D30 119.9 . .
C35 C30 D30 119.9 . .
C35 C30 C31 120.11(14) . .
C30 C31 D31 119.8 . .
C32 C31 C30 120.34(14) . .
C32 C31 D31 119.8 . .
C31 C32 D32 120.1 . .
C33 C32 C31 119.73(15) . .
C33 C32 D32 120.1 . .
C32 C33 D33 119.9 . .
C32 C33 C34 120.29(14) . .
C34 C33 D33 119.9 . .
C33 C34 D34 120.0 . .
C33 C34 C35 120.00(14) . .
C35 C34 D34 120.0 . .
C30 C35 C34 119.51(15) . .
C30 C35 D35 120.2 . .
C34 C35 D35 120.2 . .
C37 C36 D36 120.2 . .
C37 C36 C41 119.65(15) . .
C41 C36 D36 120.2 . .
C36 C37 D37 120.0 . .
C36 C37 C38 119.96(15) . .
C38 C37 D37 120.0 . .
C37 C38 D38 119.7 . .
C37 C38 C39 120.55(15) . .
C39 C38 D38 119.7 . .
C38 C39 D39 120.3 . .
C40 C39 C38 119.47(15) . .
C40 C39 D39 120.3 . .
C39 C40 D40 120.1 . .
C39 C40 C41 119.87(15) . .
C41 C40 D40 120.1 . .
C36 C41 C40 120.50(15) . .
C36 C41 D41 119.8 . .
C40 C41 D41 119.8 . .
C43 C42 D42 120.0 . .
C43 C42 C44 119.96(16) . 3_655
C44 C42 D42 120.0 3_655 .
C42 C43 D43 120.0 . .
C42 C43 C44 120.03(14) . .
C44 C43 D43 120.0 . .
C42 C44 D44 120.0 3_655 .
C43 C44 C42 120.01(16) . 3_655
C43 C44 D44 120.0 . .

loop_
_geom_bond_atom_site_label_1
_geom_bond_atom_site_label_2
_geom_bond_distance
_geom_bond_site_symmetry_2
Li1 N1 2.075(2) .
Li1 N2 2.109(2) .
Li1 C1 2.289(2) .
Li1 C2 2.404(2) .
Li1 C7 2.643(2) .
Li1 C8 2.658(2) .
Li1 C13 2.450(2) .
N1 C15 1.4941(16) .
N1 C16 1.4930(16) .
N1 H1 0.912(14) .
N2 C17 1.5091(15) .
N2 C18 1.4676(15) .
N2 H2 0.902(14) .
C1 C2 1.4363(18) .
C1 C13 1.4396(17) .
C1 C14 1.5190(18) .
C2 C3 1.4391(17) .
C2 C7 1.4559(18) .
C3 H3 0.9500 .
C3 C4 1.387(2) .
C4 H4 0.9500 .
C4 C5 1.427(2) .
C5 H5 0.9500 .
C5 C6 1.3914(19) .
C6 H6 0.9500 .
C6 C7 1.4218(18) .
C7 C8 1.4532(17) .
C8 C9 1.4203(17) .
C8 C13 1.4650(18) .
C9 H9 0.9500 .
C9 C10 1.3913(18) .
C10 H10 0.9500 .
C10 C11 1.4303(19) .
C11 H11 0.9500 .
C11 C12 1.3958(18) .
C12 H12 0.9500 .
C12 C13 1.4372(17) .
C14 H14A 0.9900 .
C14 H14B 0.9900 .
C14 C15 1.5564(17) .
C15 H15A 0.9900 .
C15 H15B 0.9900 .
C16 H16A 0.9900 .
C16 H16B 0.9900 .
C16 C17 1.5292(17) .
C17 H17A 0.9900 .
C17 H17B 0.9900 .
C18 C19 1.4257(16) .
C18 C23 1.4187(16) .
C19 C20 1.4076(17) .
C19 C24 1.5398(17) .
C20 H20 0.9500 .
C20 C21 1.4017(18) .
C21 H21 0.9500 .
C21 C22 1.3921(18) .
C22 H22 0.9500 .
C22 C23 1.4113(17) .
C23 C27 1.5392(17) .
C24 H24 1.0000 .
C24 C25 1.5589(17) .
C24 C26 1.5416(17) .
C25 H25A 0.9800 .
C25 H25B 0.9800 .
C25 H25C 0.9800 .
C26 H26A 0.9800 .
C26 H26B 0.9800 .
C26 H26C 0.9800 .
C27 H27 1.0000 .
C27 C28 1.5395(19) .
C27 C29 1.540(2) .
C28 H28A 0.9800 .
C28 H28B 0.9800 .
C28 H28C 0.9800 .
C29 H29A 0.9800 .
C29 H29B 0.9800 .
C29 H29C 0.9800 .
C30 D30 0.9500 .
C30 C31 1.395(2) .
C30 C35 1.391(2) .
C31 D31 0.9500 .
C31 C32 1.393(2) .
C32 D32 0.9500 .
C32 C33 1.389(2) .
C33 D33 0.9500 .
C33 C34 1.394(2) .
C34 D34 0.9500 .
C34 C35 1.403(2) .
C35 D35 0.9500 .
C36 D36 0.9500 .
C36 C37 1.392(2) .
C36 C41 1.394(2) .
C37 D37 0.9500 .
C37 C38 1.397(2) .
C38 D38 0.9500 .
C38 C39 1.396(2) .
C39 D39 0.9500 .
C39 C40 1.395(2) .
C40 D40 0.9500 .
C40 C41 1.399(2) .
C41 D41 0.9500 .
C42 D42 0.9500 .
C42 C43 1.392(2) .
C42 C44 1.402(2) 3_655
C43 D43 0.9500 .
C43 C44 1.394(2) .
C44 C42 1.402(2) 3_655
C44 D44 0.9500 .

loop_
_geom_torsion_atom_site_label_1
_geom_torsion_atom_site_label_2
_geom_torsion_atom_site_label_3
_geom_torsion_atom_site_label_4
_geom_torsion
_geom_torsion_site_symmetry_1
_geom_torsion_site_symmetry_4
Li1 N1 C15 C14 41.06(14) . .
Li1 N1 C16 C17 53.43(11) . .
Li1 N2 C17 C16 29.31(12) . .
Li1 N2 C18 C19 30.60(16) . .
Li1 N2 C18 C23 -151.29(11) . .
Li1 C1 C2 C3 -108.21(14) . .
Li1 C1 C2 C7 72.60(10) . .
Li1 C1 C13 C8 -70.71(10) . .
Li1 C1 C13 C12 109.62(14) . .
Li1 C1 C14 C15 21.82(13) . .
Li1 C2 C3 C4 97.01(14) . .
Li1 C2 C7 C6 -117.95(11) . .
Li1 C2 C7 C8 63.11(9) . .
Li1 C7 C8 C9 -122.87(14) . .
Li1 C7 C8 C13 57.36(9) . .
Li1 C8 C9 C10 81.21(15) . .
Li1 C8 C13 C1 60.97(9) . .
Li1 C8 C13 C12 -119.31(11) . .
N1 C16 C17 N2 -60.93(12) . .
N2 C18 C19 C20 178.47(10) . .
N2 C18 C19 C24 -5.22(15) . .
N2 C18 C23 C22 179.97(11) . .
N2 C18 C23 C27 0.45(17) . .
C1 C2 C3 C4 -178.80(12) . .
C1 C2 C7 Li1 -63.06(9) . .
C1 C2 C7 C6 178.99(10) . .
C1 C2 C7 C8 0.05(13) . .
C1 C14 C15 N1 -41.69(15) . .
C2 C1 C13 Li1 72.15(9) . .
C2 C1 C13 C8 1.44(12) . .
C2 C1 C13 C12 -178.23(12) . .
C2 C1 C14 C15 -63.99(16) . .
C2 C3 C4 C5 -0.4(2) . .
C2 C7 C8 Li1 -56.53(9) . .
C2 C7 C8 C9 -179.41(12) . .
C2 C7 C8 C13 0.83(12) . .
C3 C2 C7 Li1 117.63(12) . .
C3 C2 C7 C6 -0.31(16) . .
C3 C2 C7 C8 -179.26(10) . .
C3 C4 C5 C6 0.4(2) . .
C4 C5 C6 C7 -0.38(19) . .
C5 C6 C7 Li1 -78.32(16) . .
C5 C6 C7 C2 0.35(17) . .
C5 C6 C7 C8 178.97(12) . .
C6 C7 C8 Li1 124.71(14) . .
C6 C7 C8 C9 1.8(2) . .
C6 C7 C8 C13 -177.93(12) . .
C7 C2 C3 C4 0.32(17) . .
C7 C8 C9 C10 -178.85(12) . .
C7 C8 C13 Li1 -62.39(9) . .
C7 C8 C13 C1 -1.42(12) . .
C7 C8 C13 C12 178.30(10) . .
C8 C9 C10 C11 0.08(18) . .
C9 C8 C13 Li1 117.81(11) . .
C9 C8 C13 C1 178.78(10) . .
C9 C8 C13 C12 -1.50(16) . .
C9 C10 C11 C12 -0.42(19) . .
C10 C11 C12 C13 -0.23(18) . .
C11 C12 C13 Li1 -95.01(14) . .
C11 C12 C13 C1 -179.20(12) . .
C11 C12 C13 C8 1.16(16) . .
C13 C1 C2 Li1 -73.52(9) . .
C13 C1 C2 C3 178.27(12) . .
C13 C1 C2 C7 -0.92(13) . .
C13 C1 C14 C15 110.50(13) . .
C13 C8 C9 C10 0.89(17) . .
C14 C1 C2 Li1 101.92(12) . .
C14 C1 C2 C3 -6.3(2) . .
C14 C1 C2 C7 174.52(11) . .
C14 C1 C13 Li1 -103.20(13) . .
C14 C1 C13 C8 -173.91(11) . .
C14 C1 C13 C12 6.4(2) . .
C15 N1 C16 C17 171.26(9) . .
C16 N1 C15 C14 -67.99(13) . .
C17 N2 C18 C19 -93.65(12) . .
C17 N2 C18 C23 84.45(13) . .
C18 N2 C17 C16 167.23(9) . .
C18 C19 C20 C21 1.20(17) . .
C18 C19 C24 C25 -77.58(13) . .
C18 C19 C24 C26 160.09(11) . .
C18 C23 C27 C28 -126.28(14) . .
C18 C23 C27 C29 109.60(14) . .
C19 C18 C23 C22 -1.98(17) . .
C19 C18 C23 C27 178.49(11) . .
C19 C20 C21 C22 -1.08(19) . .
C20 C19 C24 C25 98.64(13) . .
C20 C19 C24 C26 -23.70(16) . .
C20 C21 C22 C23 -0.64(19) . .
C21 C22 C23 C18 2.13(18) . .
C21 C22 C23 C27 -178.32(12) . .
C22 C23 C27 C28 54.19(16) . .
C22 C23 C27 C29 -69.93(15) . .
C23 C18 C19 C20 0.35(17) . .
C23 C18 C19 C24 176.67(11) . .
C24 C19 C20 C21 -175.08(11) . .
C30 C31 C32 C33 -0.4(2) . .
C31 C30 C35 C34 1.0(2) . .
C31 C32 C33 C34 0.9(2) . .
C32 C33 C34 C35 -0.4(2) . .
C33 C34 C35 C30 -0.5(2) . .
C35 C30 C31 C32 -0.6(2) . .
C36 C37 C38 C39 0.4(2) . .
C37 C36 C41 C40 0.0(2) . .
C37 C38 C39 C40 -0.3(2) . .
C38 C39 C40 C41 0.1(2) . .
C39 C40 C41 C36 0.0(2) . .
C41 C36 C37 C38 -0.2(2) . .
C42 C43 C44 C42 0.3(2) . 3_655
C44 C42 C43 C44 -0.3(2) 3_655 .
